data_4066416
loop_
_publ_author_name
'Izod, Keith'
'Wills, Corinne'
'Clegg, William'
'Harrington, Ross W.'

_publ_section_title
;
 Synthesis, Structure, and Solution Behavior of a
 Phosphine&#x2212;Borane-Stabilized 1,3-Dicarbanion&#x2020;
;
_journal_issue 21
_journal_name_full Organometallics
_journal_page_first 4774
_journal_paper_doi 10.1021/om100454t
_journal_volume 29
_journal_year 2010
_chemical_formula_moiety 'C14 H30 B P Si2'
_chemical_formula_sum 'C14 H30 B P Si2'
_chemical_formula_weight 296.34
_chemical_name_systematic
;
 ?
;
_space_group_IT_number 14
_symmetry_cell_setting monoclinic
_symmetry_space_group_name_Hall '-P 2ybc'
_symmetry_space_group_name_H-M 'P 1 21/c 1'
_atom_sites_solution_hydrogens mixed
_atom_sites_solution_primary direct
_atom_sites_solution_secondary difmap
_audit_creation_method SHELXL-97
_cell_angle_alpha 90.00
_cell_angle_beta 92.447(10)
_cell_angle_gamma 90.00
_cell_formula_units_Z 4
_cell_length_a 13.792(3)
_cell_length_b 10.686(3)
_cell_length_c 13.1277(15)
_cell_measurement_reflns_used 95
_cell_measurement_temperature 150(2)
_cell_measurement_theta_max 27.50
_cell_measurement_theta_min 2.50
_cell_volume 1933.0(7)
_computing_cell_refinement EvalCCD
_computing_data_collection 'Nonius COLLECT'
_computing_data_reduction EvalCCD
_computing_molecular_graphics 'Bruker SHELXTL'
_computing_publication_material 'Bruker SHELXTL and local programs'
_computing_structure_refinement 'Bruker SHELXTL'
_computing_structure_solution 'Bruker SHELXTL'
_diffrn_ambient_temperature 150(2)
_diffrn_measured_fraction_theta_full 0.996
_diffrn_measured_fraction_theta_max 0.996
_diffrn_measurement_device_type 'Nonius KappaCCD diffractometer'
_diffrn_measurement_method '\f and \w scans'
_diffrn_radiation_monochromator graphite
_diffrn_radiation_source 'fine-focus sealed tube'
_diffrn_radiation_type MoK\a
_diffrn_radiation_wavelength 0.71073
_diffrn_reflns_av_R_equivalents 0.0580
_diffrn_reflns_av_sigmaI/netI 0.0410
_diffrn_reflns_limit_h_max 17
_diffrn_reflns_limit_h_min -17
_diffrn_reflns_limit_k_max 13
_diffrn_reflns_limit_k_min -13
_diffrn_reflns_limit_l_max 17
_diffrn_reflns_limit_l_min -17
_diffrn_reflns_number 27151
_diffrn_reflns_theta_full 26.00
_diffrn_reflns_theta_max 27.51
_diffrn_reflns_theta_min 3.98
_exptl_absorpt_coefficient_mu 0.252
_exptl_absorpt_correction_T_max 0.988
_exptl_absorpt_correction_T_min 0.956
_exptl_absorpt_correction_type multi-scan
_exptl_absorpt_process_details SADABS
_exptl_crystal_colour colourless
_exptl_crystal_density_diffrn 1.018
_exptl_crystal_density_method 'not measured'
_exptl_crystal_description lath
_exptl_crystal_F_000 648
_exptl_crystal_size_max 0.18
_exptl_crystal_size_mid 0.10
_exptl_crystal_size_min 0.05
_refine_diff_density_max 0.364
_refine_diff_density_min -0.213
_refine_diff_density_rms 0.052
_refine_ls_extinction_method none
_refine_ls_goodness_of_fit_ref 1.062
_refine_ls_hydrogen_treatment mixed
_refine_ls_matrix_type full
_refine_ls_number_parameters 181
_refine_ls_number_reflns 4411
_refine_ls_number_restraints 0
_refine_ls_restrained_S_all 1.062
_refine_ls_R_factor_all 0.0649
_refine_ls_R_factor_gt 0.0384
_refine_ls_shift/su_max 0.000
_refine_ls_shift/su_mean 0.000
_refine_ls_structure_factor_coef Fsqd
_refine_ls_weighting_details 'calc w=1/[\s^2^(Fo^2^)+(0.0390P)^2^+0.7445P] where P=(Fo^2^+2Fc^2^)/3'
_refine_ls_weighting_scheme calc
_refine_ls_wR_factor_gt 0.0839
_refine_ls_wR_factor_ref 0.0947
_reflns_number_gt 3332
_reflns_number_total 4411
_reflns_threshold_expression I>2\s(I)
_cod_data_source_file om100454t_si_001.cif
_cod_data_source_block ki305_compound_2
_cod_original_sg_symbol_H-M 'P 21/c'
_cod_database_code 4066416

loop_
_symmetry_equiv_pos_as_xyz
'x, y, z'
'-x, y+1/2, -z+1/2'
'-x, -y, -z'
'x, -y-1/2, z-1/2'

loop_
_atom_site_label
_atom_site_type_symbol
_atom_site_fract_x
_atom_site_fract_y
_atom_site_fract_z
_atom_site_U_iso_or_equiv
_atom_site_adp_type
_atom_site_occupancy
_atom_site_symmetry_multiplicity
_atom_site_calc_flag
_atom_site_refinement_flags
P P 0.31939(3) 0.19562(4) 0.42280(3) 0.02159(11) Uani 1 1 d .
B B 0.32382(17) 0.2344(2) 0.56605(15) 0.0322(5) Uani 1 1 d .
H0A H 0.3604(14) 0.323(2) 0.5707(14) 0.039(5) Uiso 1 1 d .
H0B H 0.2451(14) 0.2466(18) 0.5865(14) 0.032(5) Uiso 1 1 d .
H0C H 0.3620(15) 0.155(2) 0.6045(15) 0.049(6) Uiso 1 1 d .
Si1 Si 0.54744(3) 0.24756(5) 0.39718(4) 0.02651(13) Uani 1 1 d .
Si2 Si 0.15141(3) 0.39381(5) 0.36890(4) 0.02728(13) Uani 1 1 d .
C1 C 0.24225(12) 0.06125(16) 0.39273(13) 0.0241(4) Uani 1 1 d .
C2 C 0.22634(13) 0.01963(18) 0.29232(14) 0.0311(4) Uani 1 1 d .
H2 H 0.2549 0.0632 0.2381 0.037 Uiso 1 1 calc R
C3 C 0.16923(14) -0.08472(19) 0.27146(16) 0.0396(5) Uani 1 1 d .
H3 H 0.1588 -0.1125 0.2031 0.048 Uiso 1 1 calc R
C4 C 0.12725(15) -0.1486(2) 0.35022(18) 0.0451(5) Uani 1 1 d .
H4 H 0.0877 -0.2197 0.3358 0.054 Uiso 1 1 calc R
C5 C 0.14297(15) -0.1087(2) 0.44968(17) 0.0436(5) Uani 1 1 d .
H5 H 0.1145 -0.1531 0.5035 0.052 Uiso 1 1 calc R
C6 C 0.20013(13) -0.00417(18) 0.47155(14) 0.0326(4) Uani 1 1 d .
H6 H 0.2105 0.0227 0.5401 0.039 Uiso 1 1 calc R
C7 C 0.43470(12) 0.15042(16) 0.37295(13) 0.0246(4) Uani 1 1 d .
H7A H 0.4246 0.1430 0.2981 0.029 Uiso 1 1 calc R
H7B H 0.4495 0.0653 0.3990 0.029 Uiso 1 1 calc R
C8 C 0.52821(16) 0.41189(19) 0.35215(18) 0.0468(5) Uani 1 1 d .
H8A H 0.5902 0.4568 0.3557 0.070 Uiso 1 1 calc R
H8B H 0.4822 0.4539 0.3956 0.070 Uiso 1 1 calc R
H8C H 0.5021 0.4112 0.2816 0.070 Uiso 1 1 calc R
C9 C 0.58598(15) 0.2450(2) 0.53550(15) 0.0412(5) Uani 1 1 d .
H9A H 0.6457 0.2939 0.5462 0.062 Uiso 1 1 calc R
H9B H 0.5978 0.1584 0.5573 0.062 Uiso 1 1 calc R
H9C H 0.5347 0.2815 0.5755 0.062 Uiso 1 1 calc R
C10 C 0.64215(14) 0.1706(2) 0.32159(15) 0.0393(5) Uani 1 1 d .
H10A H 0.7051 0.2101 0.3372 0.059 Uiso 1 1 calc R
H10B H 0.6253 0.1796 0.2487 0.059 Uiso 1 1 calc R
H10C H 0.6458 0.0815 0.3391 0.059 Uiso 1 1 calc R
C11 C 0.27269(12) 0.32203(16) 0.34272(12) 0.0246(4) Uani 1 1 d .
H11A H 0.2691 0.2910 0.2716 0.030 Uiso 1 1 calc R
H11B H 0.3214 0.3901 0.3459 0.030 Uiso 1 1 calc R
C12 C 0.11335(15) 0.4848(2) 0.25208(16) 0.0432(5) Uani 1 1 d .
H12A H 0.0510 0.5258 0.2626 0.065 Uiso 1 1 calc R
H12B H 0.1067 0.4280 0.1936 0.065 Uiso 1 1 calc R
H12C H 0.1625 0.5484 0.2389 0.065 Uiso 1 1 calc R
C13 C 0.05847(14) 0.2724(2) 0.39400(18) 0.0439(5) Uani 1 1 d .
H13A H -0.0051 0.3123 0.3994 0.066 Uiso 1 1 calc R
H13B H 0.0761 0.2290 0.4579 0.066 Uiso 1 1 calc R
H13C H 0.0555 0.2119 0.3378 0.066 Uiso 1 1 calc R
C14 C 0.16360(17) 0.5040(2) 0.47984(17) 0.0505(6) Uani 1 1 d .
H14A H 0.1006 0.5429 0.4912 0.076 Uiso 1 1 calc R
H14B H 0.2111 0.5692 0.4653 0.076 Uiso 1 1 calc R
H14C H 0.1855 0.4577 0.5410 0.076 Uiso 1 1 calc R

loop_
_atom_site_aniso_label
_atom_site_aniso_U_11
_atom_site_aniso_U_22
_atom_site_aniso_U_33
_atom_site_aniso_U_23
_atom_site_aniso_U_13
_atom_site_aniso_U_12
P 0.0248(2) 0.0208(2) 0.0194(2) -0.00048(17) 0.00348(16) -0.00179(17)
B 0.0416(12) 0.0349(12) 0.0202(10) -0.0032(9) 0.0025(9) -0.0030(10)
Si1 0.0253(2) 0.0245(3) 0.0296(3) 0.0024(2) -0.00037(19) -0.0028(2)
Si2 0.0260(3) 0.0252(3) 0.0311(3) 0.0016(2) 0.00573(19) 0.0019(2)
C1 0.0212(8) 0.0211(9) 0.0303(9) 0.0003(7) 0.0025(7) -0.0010(7)
C2 0.0307(9) 0.0295(10) 0.0332(10) -0.0027(8) 0.0028(7) -0.0032(8)
C3 0.0376(11) 0.0342(11) 0.0463(12) -0.0093(9) -0.0064(9) -0.0046(9)
C4 0.0361(11) 0.0284(11) 0.0696(15) -0.0001(10) -0.0106(10) -0.0084(9)
C5 0.0374(11) 0.0364(12) 0.0570(13) 0.0158(10) 0.0030(10) -0.0090(9)
C6 0.0317(10) 0.0314(10) 0.0346(10) 0.0067(8) 0.0019(8) -0.0020(8)
C7 0.0240(8) 0.0220(9) 0.0278(9) -0.0027(7) 0.0028(7) -0.0001(7)
C8 0.0409(12) 0.0297(11) 0.0694(15) 0.0131(10) -0.0026(10) -0.0090(9)
C9 0.0368(11) 0.0494(13) 0.0369(11) -0.0045(9) -0.0051(9) -0.0035(10)
C10 0.0287(10) 0.0503(13) 0.0394(11) 0.0038(9) 0.0063(8) 0.0017(9)
C11 0.0270(9) 0.0222(9) 0.0251(8) 0.0026(7) 0.0056(7) 0.0002(7)
C12 0.0378(11) 0.0418(12) 0.0503(13) 0.0150(10) 0.0039(9) 0.0057(9)
C13 0.0275(10) 0.0394(12) 0.0656(15) 0.0113(10) 0.0110(9) 0.0001(9)
C14 0.0554(14) 0.0445(13) 0.0517(13) -0.0160(11) 0.0042(11) 0.0120(11)

loop_
_atom_type_symbol
_atom_type_description
_atom_type_scat_dispersion_real
_atom_type_scat_dispersion_imag
_atom_type_scat_source
C C 0.0033 0.0016 'International Tables Vol C Tables 4.2.6.8 and 6.1.1.4'
H H 0.0000 0.0000 'International Tables Vol C Tables 4.2.6.8 and 6.1.1.4'
B B 0.0013 0.0007 'International Tables Vol C Tables 4.2.6.8 and 6.1.1.4'
Si Si 0.0817 0.0704 'International Tables Vol C Tables 4.2.6.8 and 6.1.1.4'
P P 0.1023 0.0942 'International Tables Vol C Tables 4.2.6.8 and 6.1.1.4'

loop_
_geom_angle_atom_site_label_1
_geom_angle_atom_site_label_2
_geom_angle_atom_site_label_3
_geom_angle
B P C1 112.08(9)
B P C7 114.77(9)
B P C11 113.69(9)
C1 P C7 103.03(8)
C1 P C11 105.79(8)
C7 P C11 106.55(8)
P B H0A 103.9(10)
P B H0B 105.3(9)
P B H0C 105.8(11)
H0A B H0B 109.6(14)
H0A B H0C 116.1(15)
H0B B H0C 114.8(14)
C7 Si1 C8 111.05(9)
C7 Si1 C9 110.73(9)
C7 Si1 C10 104.99(9)
C8 Si1 C9 110.57(11)
C8 Si1 C10 109.84(10)
C9 Si1 C10 109.50(10)
C11 Si2 C12 106.38(8)
C11 Si2 C13 111.80(9)
C11 Si2 C14 110.26(9)
C12 Si2 C13 109.62(10)
C12 Si2 C14 108.82(11)
C13 Si2 C14 109.86(11)
P C1 C2 121.44(13)
P C1 C6 119.48(14)
C2 C1 C6 119.05(17)
C1 C2 H2 119.8
C1 C2 C3 120.45(17)
H2 C2 C3 119.8
C2 C3 H3 120.0
C2 C3 C4 120.05(19)
H3 C3 C4 120.0
C3 C4 H4 120.0
C3 C4 C5 119.96(19)
H4 C4 C5 120.0
C4 C5 H5 119.7
C4 C5 C6 120.51(19)
H5 C5 C6 119.7
C1 C6 C5 119.98(18)
C1 C6 H6 120.0
C5 C6 H6 120.0
P C7 Si1 121.53(9)
P C7 H7A 106.9
P C7 H7B 106.9
Si1 C7 H7A 106.9
Si1 C7 H7B 106.9
H7A C7 H7B 106.7
Si1 C8 H8A 109.5
Si1 C8 H8B 109.5
Si1 C8 H8C 109.5
H8A C8 H8B 109.5
H8A C8 H8C 109.5
H8B C8 H8C 109.5
Si1 C9 H9A 109.5
Si1 C9 H9B 109.5
Si1 C9 H9C 109.5
H9A C9 H9B 109.5
H9A C9 H9C 109.5
H9B C9 H9C 109.5
Si1 C10 H10A 109.5
Si1 C10 H10B 109.5
Si1 C10 H10C 109.5
H10A C10 H10B 109.5
H10A C10 H10C 109.5
H10B C10 H10C 109.5
P C11 Si2 119.57(9)
P C11 H11A 107.4
P C11 H11B 107.4
Si2 C11 H11A 107.4
Si2 C11 H11B 107.4
H11A C11 H11B 107.0
Si2 C12 H12A 109.5
Si2 C12 H12B 109.5
Si2 C12 H12C 109.5
H12A C12 H12B 109.5
H12A C12 H12C 109.5
H12B C12 H12C 109.5
Si2 C13 H13A 109.5
Si2 C13 H13B 109.5
Si2 C13 H13C 109.5
H13A C13 H13B 109.5
H13A C13 H13C 109.5
H13B C13 H13C 109.5
Si2 C14 H14A 109.5
Si2 C14 H14B 109.5
Si2 C14 H14C 109.5
H14A C14 H14B 109.5
H14A C14 H14C 109.5
H14B C14 H14C 109.5

loop_
_geom_bond_atom_site_label_1
_geom_bond_atom_site_label_2
_geom_bond_distance
P B 1.924(2)
P C1 1.8203(18)
P C7 1.8110(17)
P C11 1.8130(17)
B H0A 1.08(2)
B H0B 1.137(19)
B H0C 1.11(2)
Si1 C7 1.8853(17)
Si1 C8 1.868(2)
Si1 C9 1.870(2)
Si1 C10 1.865(2)
Si2 C11 1.8852(17)
Si2 C12 1.872(2)
Si2 C13 1.863(2)
Si2 C14 1.875(2)
C1 C2 1.400(2)
C1 C6 1.396(2)
C2 H2 0.950
C2 C3 1.386(3)
C3 H3 0.950
C3 C4 1.386(3)
C4 H4 0.950
C4 C5 1.382(3)
C5 H5 0.950
C5 C6 1.390(3)
C6 H6 0.950
C7 H7A 0.990
C7 H7B 0.990
C8 H8A 0.980
C8 H8B 0.980
C8 H8C 0.980
C9 H9A 0.980
C9 H9B 0.980
C9 H9C 0.980
C10 H10A 0.980
C10 H10B 0.980
C10 H10C 0.980
C11 H11A 0.990
C11 H11B 0.990
C12 H12A 0.980
C12 H12B 0.980
C12 H12C 0.980
C13 H13A 0.980
C13 H13B 0.980
C13 H13C 0.980
C14 H14A 0.980
C14 H14B 0.980
C14 H14C 0.980

loop_
_geom_torsion_atom_site_label_1
_geom_torsion_atom_site_label_2
_geom_torsion_atom_site_label_3
_geom_torsion_atom_site_label_4
_geom_torsion
B P C1 C2 177.88(15)
B P C1 C6 -3.98(18)
C7 P C1 C2 -58.21(16)
C7 P C1 C6 119.92(15)
C11 P C1 C2 53.46(16)
C11 P C1 C6 -128.41(15)
P C1 C2 C3 178.43(15)
C6 C1 C2 C3 0.3(3)
C1 C2 C3 C4 0.1(3)
C2 C3 C4 C5 -0.5(3)
C3 C4 C5 C6 0.5(3)
C4 C5 C6 C1 -0.1(3)
P C1 C6 C5 -178.48(14)
C2 C1 C6 C5 -0.3(3)
B P C7 Si1 -50.32(14)
C1 P C7 Si1 -172.44(10)
C11 P C7 Si1 76.46(12)
C8 Si1 C7 P -56.49(14)
C9 Si1 C7 P 66.76(14)
C10 Si1 C7 P -175.15(11)
B P C11 Si2 -53.59(14)
C1 P C11 Si2 69.82(12)
C7 P C11 Si2 178.99(10)
C12 Si2 C11 P -164.27(11)
C13 Si2 C11 P -44.63(14)
C14 Si2 C11 P 77.90(13)
